data_4348389
loop_
_publ_author_name
'Wang, Xiuli'
'Le, Mao'
'Lin, Hong-Yan'
'Luan, Jian'
'Liu, Guo-Cheng'
'Sui, Fang-Fang'
'Chang, Zhi-Han'

_publ_section_title
;
 Assembly, structures, photophysical properties and photocatalytic
 activities of a series of coordination polymers constructed from
 semi-rigid bis-pyridyl-bis-amide and benzenetricarboxylic acid
;
_journal_issue 4
_journal_name_full 'Inorganic Chemistry Frontiers'
_journal_page_first 373
_journal_paper_doi 10.1039/C4QI00218K
_journal_volume 2
_journal_year 2015
_chemical_formula_sum 'C31 H22 Cu N4 O9'
_chemical_formula_weight 658.07
_space_group_IT_number 15
_space_group_name_Hall '-C 2yc'
_space_group_name_H-M_alt 'C 1 2/c 1'
_symmetry_cell_setting monoclinic
_symmetry_space_group_name_H-M 'C 1 2/c 1'
_atom_sites_solution_hydrogens geom
_atom_sites_solution_primary direct
_atom_sites_solution_secondary difmap
_audit_creation_method SHELXL-97
_audit_update_record
;
2014-05-25 deposited with the CCDC.
2015-02-02 downloaded from the CCDC.
;
_cell_angle_alpha 90.00
_cell_angle_beta 105.821(3)
_cell_angle_gamma 90.00
_cell_formula_units_Z 8
_cell_length_a 27.413(4)
_cell_length_b 10.0478(16)
_cell_length_c 20.669(3)
_cell_measurement_temperature 296(2)
_cell_measurement_theta_max 25.00
_cell_measurement_theta_min 1.54
_cell_volume 5477.4(14)
_computing_cell_refinement 'SMART (Bruker, 2001)'
_computing_data_collection 'SMART (Bruker, 2001)'
_computing_data_reduction 'SAINT+ (Bruker, 1999)'
_computing_molecular_graphics 'PLATON (Spek, 2003)'
_computing_publication_material 'SHELXTL (1998)'
_computing_structure_refinement 'SHELXL-97 (Sheldrick, 2008)'
_computing_structure_solution 'SHELXS-97 (Sheldrick, 2008)'
_diffrn_ambient_temperature 296(2)
_diffrn_measured_fraction_theta_full 0.996
_diffrn_measured_fraction_theta_max 0.996
_diffrn_measurement_device_type 'CCD area detector'
_diffrn_measurement_method 'phi and omega scans'
_diffrn_radiation_monochromator graphite
_diffrn_radiation_source 'fine-focus sealed tube'
_diffrn_radiation_type MoK\a
_diffrn_radiation_wavelength 0.71073
_diffrn_reflns_av_R_equivalents 0.0304
_diffrn_reflns_av_sigmaI/netI 0.0392
_diffrn_reflns_limit_h_max 32
_diffrn_reflns_limit_h_min -32
_diffrn_reflns_limit_k_max 11
_diffrn_reflns_limit_k_min -10
_diffrn_reflns_limit_l_max 22
_diffrn_reflns_limit_l_min -24
_diffrn_reflns_number 13469
_diffrn_reflns_theta_full 24.94
_diffrn_reflns_theta_max 25.00
_diffrn_reflns_theta_min 1.54
_exptl_absorpt_coefficient_mu 0.865
_exptl_absorpt_correction_T_max 0.8812
_exptl_absorpt_correction_T_min 0.8599
_exptl_absorpt_correction_type multi-scan
_exptl_absorpt_process_details SADABS
_exptl_crystal_colour BLUE
_exptl_crystal_density_diffrn 1.596
_exptl_crystal_density_method 'not measured'
_exptl_crystal_description BLOCK
_exptl_crystal_F_000 2696
_exptl_crystal_size_max 0.18
_exptl_crystal_size_mid 0.16
_exptl_crystal_size_min 0.15
_refine_diff_density_max 0.533
_refine_diff_density_min -0.715
_refine_diff_density_rms 0.072
_refine_ls_extinction_method none
_refine_ls_goodness_of_fit_ref 1.027
_refine_ls_hydrogen_treatment constr
_refine_ls_matrix_type full
_refine_ls_number_parameters 406
_refine_ls_number_reflns 4774
_refine_ls_number_restraints 0
_refine_ls_restrained_S_all 1.027
_refine_ls_R_factor_all 0.0589
_refine_ls_R_factor_gt 0.0435
_refine_ls_shift/su_max 0.000
_refine_ls_shift/su_mean 0.000
_refine_ls_structure_factor_coef Fsqd
_refine_ls_weighting_details 'calc w=1/[\s^2^(Fo^2^)+(0.0646P)^2^+12.1060P] where P=(Fo^2^+2Fc^2^)/3'
_refine_ls_weighting_scheme calc
_refine_ls_wR_factor_gt 0.1147
_refine_ls_wR_factor_ref 0.1234
_reflns_number_gt 3829
_reflns_number_total 4774
_reflns_threshold_expression >2sigma(I)
_cod_data_source_file c4qi00218k2.cif
_cod_data_source_block lm-3
_cod_depositor_comments
;
The following automatic conversions were performed:

data item '_symmetry_cell_setting' value 'Monoclinic' was changed to
'monoclinic' in accordance with the
/home/saulius/struct/COD-crude-data/automatic-downloads/DataCite-retrospective/RSC/depositions/lib/dictionaries/cif_core.dic
dictionary named 'cif_core.dic' version 2.4.2 last updated on
2011-04-26.

Automatic conversion script
Id: cif_fix_values 6909 2019-04-08 15:41:33Z antanas 
;
_cod_original_cell_volume 5477.4(15)
_cod_original_sg_symbol_H-M 'C 2/c'
_cod_database_code 4348389

loop_
_symmetry_equiv_pos_as_xyz
'x, y, z'
'-x, y, -z+1/2'
'x+1/2, y+1/2, z'
'-x+1/2, y+1/2, -z+1/2'
'-x, -y, -z'
'x, -y, z-1/2'
'-x+1/2, -y+1/2, -z'
'x+1/2, -y+1/2, z-1/2'

loop_
_atom_site_label
_atom_site_type_symbol
_atom_site_fract_x
_atom_site_fract_y
_atom_site_fract_z
_atom_site_U_iso_or_equiv
_atom_site_adp_type
_atom_site_occupancy
_atom_site_symmetry_multiplicity
_atom_site_calc_flag
_atom_site_refinement_flags
Cu1 Cu -0.092418(15) 0.10345(4) 0.103348(19) 0.02535(14) Uani 1 1 d .
O1 O -0.08810(9) 0.2729(2) 0.14591(12) 0.0351(6) Uani 1 1 d .
N1 N -0.02286(10) 0.1150(3) 0.08931(13) 0.0274(6) Uani 1 1 d .
C1 C -0.01613(14) 0.1633(3) 0.03178(16) 0.0316(8) Uani 1 1 d .
H1A H -0.0433 0.2029 0.0008 0.038 Uiso 1 1 calc R
O1W O -0.05084(18) 0.5560(5) -0.00582(17) 0.1101(16) Uani 1 1 d .
H1WA H -0.0667 0.5502 0.0241 0.132 Uiso 1 1 d R
H1WB H -0.0609 0.4929 -0.0336 0.132 Uiso 1 1 d R
N2 N 0.33128(11) -0.6024(3) 0.57367(14) 0.0299(6) Uani 1 1 d .
C2 C 0.02979(15) 0.1558(4) 0.01758(17) 0.0376(9) Uani 1 1 d .
H2A H 0.0332 0.1883 -0.0231 0.045 Uiso 1 1 calc R
O2 O -0.10751(12) 0.4022(3) 0.05581(13) 0.0540(8) Uani 1 1 d .
N3 N 0.10235(10) -0.0172(3) 0.17217(14) 0.0310(7) Uani 1 1 d .
H3B H 0.1035 -0.0023 0.2135 0.037 Uiso 1 1 calc R
O3 O -0.09156(8) 0.9039(2) 0.09803(11) 0.0276(5) Uani 1 1 d .
C3 C 0.07107(14) 0.1000(4) 0.06354(17) 0.0353(8) Uani 1 1 d .
H3A H 0.1027 0.0974 0.0551 0.042 Uiso 1 1 calc R
O4 O -0.07427(9) 0.9727(2) 0.20253(11) 0.0311(5) Uani 1 1 d .
N4 N 0.23160(11) -0.4515(3) 0.43671(15) 0.0406(8) Uani 1 1 d .
H4A H 0.2000 -0.4682 0.4190 0.049 Uiso 1 1 calc R
C4 C 0.06412(13) 0.0482(3) 0.12244(16) 0.0275(7) Uani 1 1 d .
O5 O -0.02710(11) 0.6582(3) 0.39089(12) 0.0462(7) Uani 1 1 d .
C5 C 0.01659(13) 0.0591(3) 0.13351(16) 0.0284(7) Uani 1 1 d .
H5A H 0.0120 0.0259 0.1735 0.034 Uiso 1 1 calc R
O6 O -0.03904(12) 0.4416(3) 0.37171(13) 0.0520(8) Uani 1 1 d .
C6 C 0.13753(14) -0.1021(4) 0.15972(19) 0.0370(9) Uani 1 1 d .
O7 O 0.14481(12) -0.1174(3) 0.10448(14) 0.0596(9) Uani 1 1 d .
C7 C 0.16696(12) -0.1759(4) 0.22151(17) 0.0327(8) Uani 1 1 d .
C8 C 0.18606(14) -0.1054(4) 0.27975(19) 0.0375(9) Uani 1 1 d .
H8A H 0.1807 -0.0140 0.2800 0.045 Uiso 1 1 calc R
O8 O 0.29576(13) -0.3192(4) 0.4286(2) 0.1099(18) Uani 1 1 d .
C9 C 0.21327(14) -0.1682(4) 0.33850(19) 0.0390(9) Uani 1 1 d .
H9A H 0.2268 -0.1178 0.3770 0.047 Uiso 1 1 calc R
C10 C 0.22032(13) -0.3030(4) 0.34043(18) 0.0368(9) Uani 1 1 d .
C11 C 0.20108(13) -0.3809(4) 0.28151(19) 0.0351(8) Uani 1 1 d .
C12 C 0.20828(16) -0.5212(4) 0.2807(2) 0.0465(10) Uani 1 1 d .
H12A H 0.2259 -0.5644 0.3199 0.056 Uiso 1 1 calc R
C13 C 0.18995(17) -0.5921(4) 0.2241(3) 0.0556(12) Uani 1 1 d .
H13A H 0.1947 -0.6838 0.2248 0.067 Uiso 1 1 calc R
C14 C 0.16378(16) -0.5298(5) 0.1643(2) 0.0514(11) Uani 1 1 d .
H14A H 0.1512 -0.5804 0.1257 0.062 Uiso 1 1 calc R
C15 C 0.15655(14) -0.3958(4) 0.1621(2) 0.0417(9) Uani 1 1 d .
H15A H 0.1394 -0.3558 0.1217 0.050 Uiso 1 1 calc R
C16 C 0.17468(12) -0.3159(4) 0.22029(18) 0.0332(8) Uani 1 1 d .
C17 C 0.25299(15) -0.3586(4) 0.4055(2) 0.0488(11) Uani 1 1 d .
C18 C 0.25569(13) -0.5235(4) 0.49517(18) 0.0326(8) Uani 1 1 d .
C19 C 0.22656(14) -0.5952(4) 0.5283(2) 0.0384(9) Uani 1 1 d .
H19A H 0.1914 -0.5925 0.5135 0.046 Uiso 1 1 calc R
C20 C 0.25056(14) -0.6704(4) 0.58321(19) 0.0379(9) Uani 1 1 d .
H20A H 0.2316 -0.7191 0.6060 0.045 Uiso 1 1 calc R
C21 C 0.30251(13) -0.6737(4) 0.60455(18) 0.0343(8) Uani 1 1 d .
H21A H 0.3183 -0.7266 0.6412 0.041 Uiso 1 1 calc R
C22 C 0.30844(13) -0.5292(4) 0.52019(17) 0.0328(8) Uani 1 1 d .
H22A H 0.3283 -0.4803 0.4988 0.039 Uiso 1 1 calc R
C23 C -0.09401(12) 0.3852(3) 0.11740(17) 0.0286(8) Uani 1 1 d .
C24 C -0.08288(11) 0.5024(3) 0.16464(16) 0.0228(7) Uani 1 1 d .
C25 C -0.06659(12) 0.4796(3) 0.23373(16) 0.0264(7) Uani 1 1 d .
H25A H -0.0637 0.3929 0.2502 0.032 Uiso 1 1 calc R
C26 C -0.05472(12) 0.5853(3) 0.27767(16) 0.0245(7) Uani 1 1 d .
C27 C -0.03827(13) 0.5666(4) 0.35253(18) 0.0332(8) Uani 1 1 d .
C28 C -0.05864(12) 0.7142(3) 0.25290(16) 0.0240(7) Uani 1 1 d .
H28A H -0.0496 0.7852 0.2826 0.029 Uiso 1 1 calc R
C29 C -0.07579(11) 0.7386(3) 0.18451(15) 0.0224(7) Uani 1 1 d .
C30 C -0.08096(12) 0.8796(3) 0.16044(16) 0.0224(7) Uani 1 1 d .
C31 C -0.08803(12) 0.6318(3) 0.14025(16) 0.0224(7) Uani 1 1 d .
H31A H -0.0997 0.6472 0.0942 0.027 Uiso 1 1 calc R

loop_
_atom_site_aniso_label
_atom_site_aniso_U_11
_atom_site_aniso_U_22
_atom_site_aniso_U_33
_atom_site_aniso_U_23
_atom_site_aniso_U_13
_atom_site_aniso_U_12
Cu1 0.0297(2) 0.0149(2) 0.0285(2) -0.00141(16) 0.00299(17) 0.00025(16)
O1 0.0470(15) 0.0147(12) 0.0407(14) -0.0047(10) 0.0070(12) -0.0013(10)
N1 0.0295(15) 0.0222(14) 0.0285(15) 0.0006(12) 0.0045(12) 0.0019(12)
C1 0.039(2) 0.0255(18) 0.0250(18) 0.0043(14) 0.0005(15) 0.0038(16)
O1W 0.162(4) 0.130(4) 0.046(2) -0.029(2) 0.041(2) -0.064(3)
N2 0.0308(15) 0.0240(15) 0.0339(16) 0.0015(12) 0.0070(12) -0.0011(12)
C2 0.055(2) 0.034(2) 0.0253(18) 0.0111(16) 0.0129(17) 0.0080(18)
O2 0.087(2) 0.0314(15) 0.0311(15) -0.0056(12) -0.0055(14) -0.0111(14)
N3 0.0314(15) 0.0376(17) 0.0235(14) 0.0064(12) 0.0066(12) 0.0064(13)
O3 0.0390(13) 0.0164(11) 0.0264(12) -0.0008(9) 0.0073(10) 0.0014(10)
C3 0.040(2) 0.037(2) 0.0312(19) 0.0056(16) 0.0140(16) 0.0045(17)
O4 0.0479(15) 0.0167(12) 0.0300(13) -0.0058(10) 0.0128(11) -0.0039(10)
N4 0.0258(16) 0.053(2) 0.0381(18) 0.0083(16) 0.0001(13) 0.0024(15)
C4 0.0337(19) 0.0235(17) 0.0232(17) 0.0033(14) 0.0041(14) 0.0024(15)
O5 0.0641(18) 0.0450(16) 0.0253(13) -0.0074(13) 0.0052(12) -0.0056(14)
C5 0.0354(19) 0.0276(18) 0.0213(16) 0.0048(14) 0.0062(15) 0.0014(15)
O6 0.086(2) 0.0346(15) 0.0305(14) 0.0100(12) 0.0075(14) 0.0091(15)
C6 0.035(2) 0.041(2) 0.036(2) 0.0077(17) 0.0120(16) 0.0047(17)
O7 0.076(2) 0.073(2) 0.0396(16) 0.0201(15) 0.0331(15) 0.0351(17)
C7 0.0238(17) 0.040(2) 0.037(2) 0.0086(17) 0.0119(15) 0.0060(15)
C8 0.034(2) 0.036(2) 0.041(2) 0.0036(17) 0.0075(16) 0.0066(17)
O8 0.052(2) 0.110(3) 0.134(4) 0.085(3) -0.032(2) -0.026(2)
C9 0.036(2) 0.039(2) 0.037(2) 0.0015(17) 0.0014(16) 0.0044(17)
C10 0.0261(18) 0.043(2) 0.039(2) 0.0092(17) 0.0052(16) 0.0060(16)
C11 0.0275(18) 0.035(2) 0.045(2) 0.0063(17) 0.0128(16) 0.0076(16)
C12 0.049(2) 0.039(2) 0.054(3) 0.007(2) 0.018(2) 0.0133(19)
C13 0.061(3) 0.039(2) 0.076(3) -0.001(2) 0.034(3) 0.011(2)
C14 0.047(2) 0.052(3) 0.061(3) -0.017(2) 0.024(2) -0.002(2)
C15 0.036(2) 0.052(3) 0.041(2) -0.0015(19) 0.0161(17) 0.0045(19)
C16 0.0243(17) 0.039(2) 0.041(2) 0.0035(17) 0.0160(15) 0.0039(16)
C17 0.031(2) 0.050(3) 0.057(3) 0.018(2) -0.0029(19) 0.0049(19)
C18 0.0308(19) 0.032(2) 0.0327(19) -0.0032(15) 0.0055(15) 0.0014(15)
C19 0.0289(19) 0.039(2) 0.048(2) -0.0064(18) 0.0130(17) -0.0009(17)
C20 0.042(2) 0.030(2) 0.047(2) 0.0014(17) 0.0219(18) -0.0032(17)
C21 0.040(2) 0.030(2) 0.0349(19) 0.0013(16) 0.0127(16) -0.0003(16)
C22 0.0312(19) 0.033(2) 0.0343(19) 0.0053(16) 0.0093(15) 0.0010(15)
C23 0.0274(17) 0.0226(18) 0.0327(19) -0.0037(15) 0.0030(14) -0.0013(14)
C24 0.0230(16) 0.0169(16) 0.0281(17) -0.0037(13) 0.0065(13) -0.0027(13)
C25 0.0265(17) 0.0185(17) 0.0337(19) 0.0039(14) 0.0073(14) 0.0015(13)
C26 0.0242(16) 0.0229(17) 0.0269(17) 0.0022(14) 0.0078(14) 0.0013(13)
C27 0.0314(19) 0.039(2) 0.0281(19) 0.0044(16) 0.0070(15) 0.0026(16)
C28 0.0272(17) 0.0196(16) 0.0262(17) -0.0052(13) 0.0091(14) -0.0013(13)
C29 0.0247(16) 0.0162(16) 0.0271(17) -0.0009(13) 0.0086(14) -0.0004(13)
C30 0.0233(16) 0.0171(16) 0.0271(17) -0.0026(13) 0.0071(13) -0.0011(13)
C31 0.0253(16) 0.0177(16) 0.0233(16) -0.0005(12) 0.0051(13) 0.0009(13)

loop_
_atom_type_symbol
_atom_type_description
_atom_type_scat_dispersion_real
_atom_type_scat_dispersion_imag
_atom_type_scat_source
C C 0.0033 0.0016 'International Tables Vol C Tables 4.2.6.8 and 6.1.1.4'
H H 0.0000 0.0000 'International Tables Vol C Tables 4.2.6.8 and 6.1.1.4'
N N 0.0061 0.0033 'International Tables Vol C Tables 4.2.6.8 and 6.1.1.4'
O O 0.0106 0.0060 'International Tables Vol C Tables 4.2.6.8 and 6.1.1.4'
Cu Cu 0.3201 1.2651 'International Tables Vol C Tables 4.2.6.8 and 6.1.1.4'

loop_
_geom_angle_atom_site_label_1
_geom_angle_atom_site_label_2
_geom_angle_atom_site_label_3
_geom_angle
_geom_angle_site_symmetry_1
_geom_angle_site_symmetry_3
O1 Cu1 O3 156.52(10) . 1_545
O1 Cu1 N1 94.19(11) . .
O3 Cu1 N1 91.38(10) 1_545 .
O1 Cu1 N2 94.23(11) . 8_445
O3 Cu1 N2 90.28(10) 1_545 8_445
N1 Cu1 N2 154.79(11) . 8_445
O1 Cu1 O4 97.13(9) . 1_545
O3 Cu1 O4 59.41(8) 1_545 1_545
N1 Cu1 O4 99.98(10) . 1_545
N2 Cu1 O4 102.49(10) 8_445 1_545
O1 Cu1 C30 126.69(10) . 1_545
O3 Cu1 C30 29.85(9) 1_545 1_545
N1 Cu1 C30 96.73(10) . 1_545
N2 Cu1 C30 97.16(10) 8_445 1_545
O4 Cu1 C30 29.57(9) 1_545 1_545
C23 O1 Cu1 126.8(2) . .
C5 N1 C1 118.5(3) . .
C5 N1 Cu1 120.1(2) . .
C1 N1 Cu1 120.9(2) . .
N1 C1 C2 121.7(3) . .
C22 N2 C21 118.9(3) . .
C22 N2 Cu1 118.0(2) . 8_546
C21 N2 Cu1 123.1(2) . 8_546
C1 C2 C3 120.2(3) . .
C6 N3 C4 125.2(3) . .
C30 O3 Cu1 98.06(18) . 1_565
C2 C3 C4 118.3(3) . .
C30 O4 Cu1 81.80(18) . 1_565
C17 N4 C18 126.8(3) . .
C3 C4 C5 118.4(3) . .
C3 C4 N3 124.2(3) . .
C5 C4 N3 117.4(3) . .
N1 C5 C4 122.9(3) . .
O7 C6 N3 124.1(3) . .
O7 C6 C7 122.9(3) . .
N3 C6 C7 113.0(3) . .
C8 C7 C16 120.2(3) . .
C8 C7 C6 118.5(3) . .
C16 C7 C6 121.3(3) . .
C7 C8 C9 121.2(4) . .
C10 C9 C8 120.8(4) . .
C9 C10 C11 120.2(3) . .
C9 C10 C17 116.1(4) . .
C11 C10 C17 123.5(4) . .
C10 C11 C12 122.3(3) . .
C10 C11 C16 119.1(3) . .
C12 C11 C16 118.6(4) . .
C13 C12 C11 120.9(4) . .
C12 C13 C14 120.8(4) . .
C15 C14 C13 120.6(4) . .
C14 C15 C16 121.2(4) . .
C15 C16 C7 123.7(3) . .
C15 C16 C11 117.8(3) . .
C7 C16 C11 118.5(3) . .
O8 C17 N4 122.5(4) . .
O8 C17 C10 120.6(4) . .
N4 C17 C10 116.9(3) . .
C19 C18 C22 118.2(3) . .
C19 C18 N4 119.5(3) . .
C22 C18 N4 122.3(3) . .
C20 C19 C18 118.9(3) . .
C21 C20 C19 120.0(3) . .
N2 C21 C20 121.7(3) . .
N2 C22 C18 122.3(3) . .
O2 C23 O1 124.6(3) . .
O2 C23 C24 120.6(3) . .
O1 C23 C24 114.7(3) . .
C31 C24 C25 119.9(3) . .
C31 C24 C23 121.0(3) . .
C25 C24 C23 119.1(3) . .
C26 C25 C24 120.0(3) . .
C25 C26 C28 119.8(3) . .
C25 C26 C27 122.3(3) . .
C28 C26 C27 118.0(3) . .
O5 C27 O6 123.7(3) . .
O5 C27 C26 122.5(3) . .
O6 C27 C26 113.8(3) . .
C29 C28 C26 120.9(3) . .
C28 C29 C31 119.2(3) . .
C28 C29 C30 118.9(3) . .
C31 C29 C30 121.9(3) . .
O4 C30 O3 120.7(3) . .
O4 C30 C29 119.5(3) . .
O3 C30 C29 119.8(3) . .
O4 C30 Cu1 68.63(17) . 1_565
O3 C30 Cu1 52.09(15) . 1_565
C29 C30 Cu1 171.9(2) . 1_565
C24 C31 C29 120.1(3) . .

loop_
_geom_bond_atom_site_label_1
_geom_bond_atom_site_label_2
_geom_bond_distance
_geom_bond_site_symmetry_2
Cu1 O1 1.906(2) .
Cu1 O3 2.008(2) 1_545
Cu1 N1 2.009(3) .
Cu1 N2 2.013(3) 8_445
Cu1 O4 2.371(2) 1_545
Cu1 C30 2.520(3) 1_545
O1 C23 1.262(4) .
N1 C5 1.334(4) .
N1 C1 1.343(4) .
C1 C2 1.370(5) .
N2 C22 1.333(4) .
N2 C21 1.348(4) .
N2 Cu1 2.013(3) 8_546
C2 C3 1.382(5) .
O2 C23 1.237(4) .
N3 C6 1.363(4) .
N3 C4 1.414(4) .
O3 C30 1.267(4) .
O3 Cu1 2.008(2) 1_565
C3 C4 1.384(5) .
O4 C30 1.256(4) .
O4 Cu1 2.371(2) 1_565
N4 C17 1.356(5) .
N4 C18 1.409(5) .
C4 C5 1.387(5) .
O5 C27 1.199(4) .
O6 C27 1.320(5) .
C6 O7 1.221(4) .
C6 C7 1.507(5) .
C7 C8 1.372(5) .
C7 C16 1.423(5) .
C8 C9 1.391(5) .
O8 C17 1.206(5) .
C9 C10 1.367(5) .
C10 C11 1.423(5) .
C10 C17 1.505(5) .
C11 C12 1.425(5) .
C11 C16 1.432(5) .
C12 C13 1.344(6) .
C13 C14 1.397(6) .
C14 C15 1.360(6) .
C15 C16 1.419(5) .
C18 C19 1.387(5) .
C18 C22 1.398(5) .
C19 C20 1.373(5) .
C20 C21 1.372(5) .
C23 C24 1.507(4) .
C24 C31 1.388(4) .
C24 C25 1.394(4) .
C25 C26 1.378(5) .
C26 C28 1.386(4) .
C26 C27 1.501(5) .
C28 C29 1.385(4) .
C29 C31 1.391(4) .
C29 C30 1.495(4) .
C30 Cu1 2.520(3) 1_565
